data_7210552
loop_
_publ_author_name
'Ma, Ming-Liang'
'Li, Xiao-Yan'
'Zhao, Xiao-Li'
'Guo, Fang'
'Jiang, Biao'
'Wen, Ke'

_publ_section_title
;
 Silver-mediated self-assembly of metallosupramolecular networks based on
 pyrimidine-containing oxacalix[n]aromatics
;
_journal_issue 6
_journal_name_full CrystEngComm
_journal_page_first 1752
_journal_paper_doi 10.1039/c0ce00812e
_journal_volume 13
_journal_year 2011
_chemical_formula_sum 'C44 H35 Ag2 N9 O13'
_chemical_formula_weight 1113.55
_chemical_name_systematic
;
?
;
_space_group_IT_number 33
_symmetry_cell_setting orthorhombic
_symmetry_space_group_name_Hall 'P 2c -2n'
_symmetry_space_group_name_H-M 'P n a 21'
_atom_sites_solution_hydrogens geom
_atom_sites_solution_primary direct
_atom_sites_solution_secondary difmap
_audit_creation_method SHELXL-97
_cell_angle_alpha 90.00
_cell_angle_beta 90.00
_cell_angle_gamma 90.00
_cell_formula_units_Z 4
_cell_length_a 24.0171(11)
_cell_length_b 10.0687(5)
_cell_length_c 18.5808(8)
_cell_measurement_temperature 296(2)
_cell_volume 4493.2(4)
_computing_structure_refinement 'SHELXL-97 (Sheldrick, 1997)'
_computing_structure_solution 'SHELXS-97 (Sheldrick, 1990)'
_diffrn_ambient_temperature 296(2)
_diffrn_measured_fraction_theta_full 0.998
_diffrn_measured_fraction_theta_max 0.998
_diffrn_radiation_monochromator graphite
_diffrn_radiation_source 'fine-focus sealed tube'
_diffrn_radiation_type MoK\a
_diffrn_radiation_wavelength 0.71073
_diffrn_reflns_av_R_equivalents 0.0552
_diffrn_reflns_av_sigmaI/netI 0.0387
_diffrn_reflns_limit_h_max 22
_diffrn_reflns_limit_h_min -28
_diffrn_reflns_limit_k_max 11
_diffrn_reflns_limit_k_min -11
_diffrn_reflns_limit_l_max 22
_diffrn_reflns_limit_l_min -22
_diffrn_reflns_number 48046
_diffrn_reflns_theta_full 25.01
_diffrn_reflns_theta_max 25.01
_diffrn_reflns_theta_min 1.70
_exptl_absorpt_coefficient_mu 0.948
_exptl_absorpt_correction_T_max 0.8997
_exptl_absorpt_correction_T_min 0.6697
_exptl_absorpt_correction_type multi-scan
_exptl_crystal_colour colorless
_exptl_crystal_density_diffrn 1.642
_exptl_crystal_density_method 'not measured'
_exptl_crystal_description block
_exptl_crystal_F_000 2228
_exptl_crystal_size_max 0.46
_exptl_crystal_size_mid 0.33
_exptl_crystal_size_min 0.11
_refine_diff_density_max 0.996
_refine_diff_density_min -0.632
_refine_diff_density_rms 0.082
_refine_ls_abs_structure_details 'Flack H D (1983), Acta Cryst. A39, 876-881'
_refine_ls_abs_structure_Flack -0.01(3)
_refine_ls_extinction_method none
_refine_ls_goodness_of_fit_ref 1.141
_refine_ls_hydrogen_treatment mixed
_refine_ls_matrix_type full
_refine_ls_number_parameters 624
_refine_ls_number_reflns 7868
_refine_ls_number_restraints 84
_refine_ls_restrained_S_all 1.140
_refine_ls_R_factor_all 0.0732
_refine_ls_R_factor_gt 0.0466
_refine_ls_shift/su_max 0.001
_refine_ls_shift/su_mean 0.000
_refine_ls_structure_factor_coef Fsqd
_refine_ls_weighting_details 'calc w=1/[\s^2^(Fo^2^)+(0.0168P)^2^+13.3997P] where P=(Fo^2^+2Fc^2^)/3'
_refine_ls_weighting_scheme calc
_refine_ls_wR_factor_gt 0.0866
_refine_ls_wR_factor_ref 0.1009
_reflns_number_gt 6210
_reflns_number_total 7868
_reflns_threshold_expression >2sigma(I)
_cod_data_source_file c0ce00812e.txt
_cod_data_source_block z_4
_cod_depositor_comments
;
The following automatic conversions were performed:

'_symmetry_cell_setting' value 'Orthorhombic' changed to
'orthorhombic' according to the built-in table from CIF Core
dictionary named 'cif_core.dic' version 2.4.1 from 2010-06-29.

Automatic conversion script
Id: cif_fix_values 1891 2012-01-12 08:04:46Z andrius 
;
_cod_original_sg_symbol_H-M Pna2(1)
_cod_database_code 7210552

loop_
_symmetry_equiv_pos_as_xyz
'x, y, z'
'-x, -y, z+1/2'
'x+1/2, -y+1/2, z'
'-x+1/2, y+1/2, z+1/2'

loop_
_atom_site_label
_atom_site_type_symbol
_atom_site_fract_x
_atom_site_fract_y
_atom_site_fract_z
_atom_site_U_iso_or_equiv
_atom_site_adp_type
_atom_site_occupancy
_atom_site_symmetry_multiplicity
_atom_site_calc_flag
_atom_site_refinement_flags
_atom_site_disorder_assembly
_atom_site_disorder_group
Ag1 Ag 0.28191(2) 1.72666(5) 0.32072(3) 0.04849(15) Uani 1 1 d . . .
Ag2 Ag 0.25225(3) 0.72241(6) 0.00655(3) 0.05524(17) Uani 1 1 d . . .
N1 N 0.2368(2) 0.8510(6) 0.2297(3) 0.0402(15) Uani 1 1 d . . .
N2 N 0.2269(3) 0.8484(7) 0.1040(3) 0.0415(15) Uani 1 1 d . . .
N3 N 0.2262(3) 1.3364(6) 0.4056(3) 0.0413(14) Uani 1 1 d . . .
N4 N 0.2306(2) 1.5304(6) 0.3349(3) 0.0444(15) Uani 1 1 d . . .
N5 N 0.2010(2) 1.3235(6) -0.0694(3) 0.0364(14) Uani 1 1 d . . .
N6 N 0.2106(2) 1.5226(5) -0.0036(3) 0.0369(13) Uani 1 1 d . . .
N7 N 0.0639(4) 1.5071(12) 0.4619(5) 0.087(3) Uani 1 1 d . . .
N8 N 0.3887(3) 1.6401(10) 0.2385(5) 0.077(2) Uani 1 1 d DU . .
O10 O 0.3936(8) 1.647(2) 0.3036(8) 0.133(6) Uani 0.50 1 d PDU A 1
O11 O 0.3416(6) 1.660(3) 0.2263(12) 0.116(7) Uani 0.50 1 d PDU A 1
O12 O 0.4269(17) 1.638(3) 0.197(3) 0.114(11) Uani 0.50 1 d PDU A 1
O10' O 0.3774(8) 1.5650(18) 0.2889(9) 0.114(6) Uani 0.50 1 d PDU A 2
O11' O 0.3637(8) 1.7384(15) 0.2224(13) 0.106(7) Uani 0.50 1 d PDU A 2
O12' O 0.4234(17) 1.586(4) 0.202(2) 0.132(14) Uani 0.50 1 d PDU A 2
N9 N 0.0724(3) 1.2287(6) 0.1818(4) 0.0518(16) Uani 1 1 d . . .
O1 O 0.1562(2) 0.9393(5) 0.0452(2) 0.0445(13) Uani 1 1 d . . .
O1W O 0.3563(3) 0.7563(10) 0.0543(5) 0.103(3) Uani 1 1 d . . .
O2 O 0.1766(2) 0.9452(5) 0.3032(2) 0.0516(14) Uani 1 1 d . . .
O3 O 0.1711(2) 1.1657(5) 0.3813(3) 0.0507(14) Uani 1 1 d . . .
O4 O 0.17654(19) 1.5643(5) 0.2387(2) 0.0427(12) Uani 1 1 d . A .
O5 O 0.1628(2) 1.5653(5) 0.0965(2) 0.0398(12) Uani 1 1 d . . .
O6 O 0.1458(2) 1.1577(5) -0.0352(3) 0.0403(12) Uani 1 1 d . . .
O7 O 0.0427(5) 1.4324(16) 0.5030(7) 0.210(7) Uani 1 1 d . . .
O8 O 0.0407(5) 1.6036(11) 0.4395(8) 0.162(5) Uani 1 1 d . . .
O9 O 0.1081(3) 1.4776(9) 0.4399(4) 0.107(3) Uani 1 1 d . . .
C1 C 0.2537(3) 0.8200(7) 0.1637(4) 0.048(2) Uani 1 1 d . . .
H1A H 0.2872 0.7744 0.1595 0.058 Uiso 1 1 calc R . .
C2 C 0.1902(3) 0.9190(7) 0.2341(4) 0.0371(17) Uani 1 1 d . . .
C3 C 0.1596(3) 0.9589(6) 0.1752(4) 0.0406(17) Uani 1 1 d . . .
H3A H 0.1277 1.0107 0.1794 0.049 Uiso 1 1 calc R . .
C4 C 0.1798(3) 0.9164(7) 0.1098(4) 0.0368(17) Uani 1 1 d . . .
C5 C 0.1235(3) 0.9948(6) 0.3190(4) 0.0376(15) Uani 1 1 d . . .
C6 C 0.0756(3) 0.9280(7) 0.3030(4) 0.051(2) Uani 1 1 d . . .
H6A H 0.0774 0.8471 0.2790 0.061 Uiso 1 1 calc R . .
C7 C 0.0253(3) 0.9791(9) 0.3219(6) 0.067(2) Uani 1 1 d . . .
H7A H -0.0074 0.9353 0.3097 0.080 Uiso 1 1 calc R . .
C8 C 0.0238(4) 1.0967(11) 0.3596(5) 0.071(3) Uani 1 1 d . . .
H8A H -0.0105 1.1318 0.3728 0.085 Uiso 1 1 calc R . .
C9 C 0.0715(4) 1.1640(9) 0.3783(4) 0.055(2) Uani 1 1 d . . .
H9A H 0.0700 1.2428 0.4043 0.066 Uiso 1 1 calc R . .
C10 C 0.1208(3) 1.1109(6) 0.3575(4) 0.0345(16) Uani 1 1 d . . .
C11 C 0.1869(3) 1.2903(7) 0.3620(4) 0.0341(16) Uani 1 1 d . . .
C12 C 0.2457(3) 1.4543(9) 0.3895(4) 0.048(2) Uani 1 1 d . . .
H12A H 0.2732 1.4880 0.4197 0.058 Uiso 1 1 calc R A .
C13 C 0.1904(3) 1.4813(7) 0.2941(3) 0.0355(17) Uani 1 1 d . . .
C14 C 0.1675(3) 1.3579(7) 0.3039(3) 0.0342(16) Uani 1 1 d . A .
H14A H 0.1407 1.3231 0.2732 0.041 Uiso 1 1 calc R . .
C15 C 0.1219(3) 1.5608(7) 0.2125(3) 0.0323(16) Uani 1 1 d . . .
C16 C 0.0768(3) 1.5701(7) 0.2573(4) 0.0434(18) Uani 1 1 d . A .
H16A H 0.0817 1.5714 0.3070 0.052 Uiso 1 1 calc R . .
C17 C 0.0248(3) 1.5776(8) 0.2287(4) 0.051(2) Uani 1 1 d . . .
H17A H -0.0059 1.5864 0.2588 0.061 Uiso 1 1 calc R A .
C18 C 0.0171(4) 1.5721(8) 0.1545(5) 0.052(2) Uani 1 1 d . A .
H18A H -0.0186 1.5727 0.1353 0.063 Uiso 1 1 calc R . .
C19 C 0.0621(3) 1.5659(8) 0.1101(4) 0.0392(18) Uani 1 1 d . . .
H19A H 0.0573 1.5676 0.0604 0.047 Uiso 1 1 calc R A .
C20 C 0.1148(3) 1.5570(7) 0.1387(4) 0.0323(16) Uani 1 1 d . A .
C21 C 0.2226(3) 1.4425(7) -0.0579(4) 0.0373(17) Uani 1 1 d . . .
H21A H 0.2487 1.4727 -0.0911 0.045 Uiso 1 1 calc R . .
C22 C 0.1718(3) 1.4780(7) 0.0426(3) 0.0323(15) Uani 1 1 d . . .
C23 C 0.1467(3) 1.3564(7) 0.0363(3) 0.0342(16) Uani 1 1 d . . .
H23A H 0.1200 1.3267 0.0688 0.041 Uiso 1 1 calc R . .
C24 C 0.1634(3) 1.2817(7) -0.0212(3) 0.0335(16) Uani 1 1 d . . .
C25 C 0.0464(3) 1.1624(8) -0.0130(4) 0.0451(18) Uani 1 1 d . . .
H25A H 0.0426 1.2389 -0.0407 0.054 Uiso 1 1 calc R . .
C26 C 0.0007(3) 1.1041(9) 0.0160(5) 0.057(2) Uani 1 1 d . . .
H26A H -0.0343 1.1407 0.0082 0.068 Uiso 1 1 calc R . .
C27 C 0.0061(4) 0.9897(9) 0.0573(4) 0.055(2) Uani 1 1 d . . .
H27A H -0.0253 0.9500 0.0774 0.065 Uiso 1 1 calc R . .
C28 C 0.0570(3) 0.9364(7) 0.0682(4) 0.0459(19) Uani 1 1 d . . .
H28A H 0.0604 0.8589 0.0951 0.055 Uiso 1 1 calc R . .
C29 C 0.1035(3) 0.9951(6) 0.0402(3) 0.0313(15) Uani 1 1 d . . .
C30 C 0.0982(3) 1.1087(6) -0.0017(4) 0.0330(15) Uani 1 1 d . . .
C31 C 0.3168(7) 1.4330(11) 0.1001(11) 0.151(8) Uani 1 1 d G . .
H31A H 0.3196 1.5196 0.1170 0.181 Uiso 1 1 calc R . .
C32 C 0.3439(4) 1.3963(17) 0.0371(11) 0.140(7) Uani 1 1 d G . .
H32A H 0.3649 1.4584 0.0119 0.167 Uiso 1 1 calc R . .
C33 C 0.3397(5) 1.267(2) 0.0118(5) 0.139(6) Uani 1 1 d G . .
H33A H 0.3579 1.2423 -0.0304 0.167 Uiso 1 1 calc R . .
C34 C 0.3084(6) 1.1739(10) 0.0495(10) 0.148(7) Uani 1 1 d G . .
H34A H 0.3055 1.0873 0.0325 0.178 Uiso 1 1 calc R . .
C35 C 0.2812(4) 1.2106(18) 0.1125(10) 0.148(7) Uani 1 1 d G . .
H35A H 0.2602 1.1485 0.1377 0.178 Uiso 1 1 calc R . .
C36 C 0.2854(6) 1.340(2) 0.1378(5) 0.169(9) Uani 1 1 d G . .
H36A H 0.2673 1.3646 0.1800 0.202 Uiso 1 1 calc R . .
C37 C 0.0834(4) 0.5494(11) 0.8862(6) 0.123(5) Uani 1 1 d G . .
H37A H 0.0593 0.4927 0.9107 0.148 Uiso 1 1 calc R . .
C38 C 0.1133(5) 0.5030(8) 0.8273(7) 0.130(6) Uani 1 1 d G . .
H38A H 0.1093 0.4154 0.8123 0.156 Uiso 1 1 calc R . .
C39 C 0.1493(4) 0.5876(14) 0.7908(4) 0.141(8) Uani 1 1 d G . .
H39A H 0.1693 0.5567 0.7514 0.169 Uiso 1 1 calc R . .
C40 C 0.1554(3) 0.7186(13) 0.8133(5) 0.114(4) Uani 1 1 d G . .
H40A H 0.1794 0.7752 0.7888 0.137 Uiso 1 1 calc R . .
C41 C 0.1254(4) 0.7649(8) 0.8722(5) 0.097(4) Uani 1 1 d G . .
H41A H 0.1295 0.8525 0.8872 0.116 Uiso 1 1 calc R . .
C42 C 0.0895(3) 0.6803(12) 0.9087(4) 0.102(4) Uani 1 1 d G . .
H42A H 0.0694 0.7113 0.9481 0.123 Uiso 1 1 calc R . .
C43 C -0.0375(4) 1.2358(11) 0.1904(7) 0.094(3) Uani 1 1 d . . .
C44 C 0.0242(4) 1.2324(7) 0.1853(4) 0.052(2) Uani 1 1 d . . .
H1WB H 0.376(5) 0.759(11) 0.102(5) 0.11(4) Uiso 1 1 d D . .
H1WA H 0.381(4) 0.806(9) 0.036(4) 0.07(3) Uiso 1 1 d D . .

loop_
_atom_site_aniso_label
_atom_site_aniso_U_11
_atom_site_aniso_U_22
_atom_site_aniso_U_33
_atom_site_aniso_U_23
_atom_site_aniso_U_13
_atom_site_aniso_U_12
Ag1 0.0553(3) 0.0467(3) 0.0434(3) -0.0024(4) -0.0133(3) 0.0006(3)
Ag2 0.0721(4) 0.0452(3) 0.0484(3) -0.0075(4) 0.0256(3) -0.0094(3)
N1 0.044(4) 0.045(4) 0.032(3) -0.001(3) -0.006(3) 0.013(3)
N2 0.043(4) 0.048(4) 0.034(3) -0.003(3) 0.004(3) 0.016(3)
N3 0.041(4) 0.036(3) 0.047(4) -0.001(3) -0.011(3) -0.001(3)
N4 0.044(3) 0.044(4) 0.046(4) 0.001(3) -0.010(3) -0.009(3)
N5 0.037(3) 0.046(4) 0.027(3) 0.000(3) 0.009(3) -0.001(3)
N6 0.044(3) 0.032(3) 0.035(3) 0.001(3) 0.004(3) -0.006(3)
N7 0.079(7) 0.111(9) 0.069(6) -0.022(6) 0.017(5) 0.017(6)
N8 0.057(6) 0.094(7) 0.080(5) 0.008(5) -0.008(5) 0.029(5)
O10 0.135(6) 0.135(6) 0.131(6) -0.001(2) 0.000(2) 0.002(2)
O11 0.060(11) 0.185(19) 0.101(12) -0.023(15) -0.014(10) 0.056(12)
O12 0.084(17) 0.14(2) 0.123(18) 0.008(19) 0.060(14) -0.005(17)
O10' 0.115(6) 0.114(6) 0.115(6) 0.002(2) 0.000(2) -0.001(2)
O11' 0.091(13) 0.088(13) 0.141(15) -0.009(12) -0.052(12) 0.011(10)
O12' 0.10(2) 0.16(3) 0.13(2) -0.04(2) 0.022(15) 0.09(2)
N9 0.056(5) 0.046(4) 0.054(4) -0.003(3) 0.008(4) 0.000(4)
O1 0.051(3) 0.060(3) 0.022(2) 0.002(2) 0.000(2) 0.018(3)
O1W 0.069(5) 0.149(8) 0.093(6) -0.004(6) 0.009(5) -0.018(5)
O2 0.049(3) 0.071(4) 0.034(3) -0.015(2) -0.009(2) 0.023(3)
O3 0.057(3) 0.032(3) 0.064(3) 0.002(2) -0.025(3) -0.004(3)
O4 0.040(3) 0.055(3) 0.033(3) 0.011(2) -0.008(2) -0.016(2)
O5 0.048(3) 0.039(3) 0.032(3) -0.013(2) 0.011(2) -0.014(2)
O6 0.045(3) 0.031(3) 0.045(3) -0.003(2) 0.015(2) -0.004(2)
O7 0.179(11) 0.330(19) 0.122(9) 0.043(12) 0.078(9) -0.020(11)
O8 0.145(10) 0.107(8) 0.235(13) -0.051(8) -0.064(9) 0.062(7)
O9 0.084(6) 0.126(7) 0.109(6) -0.032(5) 0.027(5) 0.016(5)
C1 0.051(6) 0.056(4) 0.037(4) -0.004(4) 0.001(4) 0.020(4)
C2 0.048(4) 0.028(4) 0.035(4) -0.005(3) -0.004(3) 0.016(3)
C3 0.036(5) 0.044(4) 0.042(4) -0.005(4) 0.001(3) 0.010(3)
C4 0.041(4) 0.032(4) 0.038(4) 0.002(3) 0.004(3) 0.010(3)
C5 0.044(4) 0.038(4) 0.031(3) 0.002(4) -0.002(4) 0.002(3)
C6 0.065(5) 0.032(4) 0.055(5) -0.005(3) -0.003(4) -0.013(4)
C7 0.048(5) 0.083(6) 0.071(5) 0.002(6) -0.001(5) -0.027(4)
C8 0.043(5) 0.096(8) 0.073(6) 0.009(6) 0.017(5) 0.008(5)
C9 0.066(6) 0.050(5) 0.050(5) -0.014(4) 0.004(4) 0.015(4)
C10 0.044(4) 0.020(4) 0.039(4) -0.002(3) -0.002(3) -0.005(3)
C11 0.041(4) 0.028(4) 0.033(3) -0.003(3) -0.007(3) 0.002(3)
C12 0.046(5) 0.054(5) 0.045(5) 0.003(4) -0.015(4) -0.006(4)
C13 0.038(4) 0.043(4) 0.025(3) -0.001(3) -0.007(3) 0.000(3)
C14 0.036(4) 0.035(4) 0.031(4) -0.005(3) -0.007(3) -0.005(3)
C15 0.035(4) 0.031(4) 0.031(4) -0.002(3) -0.002(3) 0.001(3)
C16 0.057(5) 0.043(4) 0.030(4) -0.006(3) 0.007(3) 0.001(4)
C17 0.046(5) 0.054(5) 0.053(5) 0.004(4) 0.012(4) 0.011(4)
C18 0.032(5) 0.053(5) 0.072(6) 0.006(4) -0.011(4) 0.001(4)
C19 0.050(5) 0.033(4) 0.035(4) 0.007(3) -0.007(4) 0.001(4)
C20 0.040(4) 0.022(4) 0.035(4) -0.005(3) 0.006(3) -0.002(3)
C21 0.035(4) 0.037(5) 0.040(4) 0.001(3) 0.006(3) -0.003(3)
C22 0.034(4) 0.032(4) 0.031(4) 0.007(3) -0.003(3) 0.002(3)
C23 0.033(4) 0.038(4) 0.032(4) 0.003(3) 0.004(3) -0.003(3)
C24 0.025(3) 0.039(4) 0.037(4) 0.003(3) 0.002(3) 0.004(3)
C25 0.046(4) 0.045(4) 0.044(4) 0.004(3) -0.003(3) 0.006(4)
C26 0.037(4) 0.068(6) 0.065(5) -0.003(5) -0.003(4) -0.002(4)
C27 0.051(5) 0.055(5) 0.058(5) -0.008(4) 0.014(4) -0.023(4)
C28 0.061(5) 0.033(4) 0.044(4) -0.002(3) 0.002(4) -0.001(4)
C29 0.042(4) 0.025(4) 0.027(3) -0.003(3) -0.004(3) -0.001(3)
C30 0.031(4) 0.033(4) 0.035(4) -0.012(3) 0.000(3) -0.002(3)
C31 0.141(17) 0.151(17) 0.162(17) -0.043(15) -0.089(14) 0.066(14)
C32 0.062(8) 0.132(15) 0.23(3) 0.051(13) -0.032(12) 0.015(9)
C33 0.088(11) 0.193(19) 0.136(12) 0.016(17) 0.003(11) 0.049(12)
C34 0.110(13) 0.137(15) 0.20(2) -0.024(15) -0.046(13) -0.006(12)
C35 0.099(11) 0.157(18) 0.19(2) 0.042(14) 0.024(12) 0.013(12)
C36 0.19(2) 0.21(2) 0.106(11) 0.011(15) -0.038(12) 0.122(19)
C37 0.111(11) 0.104(12) 0.155(15) 0.038(10) -0.074(11) 0.022(9)
C38 0.126(13) 0.107(11) 0.157(15) -0.036(13) -0.074(12) 0.061(10)
C39 0.090(11) 0.22(2) 0.118(12) -0.057(14) -0.028(9) 0.065(12)
C40 0.067(7) 0.185(15) 0.090(9) 0.014(11) -0.002(7) -0.003(8)
C41 0.078(8) 0.120(10) 0.092(8) -0.009(8) -0.024(6) 0.004(8)
C42 0.099(10) 0.122(11) 0.086(8) 0.032(8) -0.017(7) 0.032(8)
C43 0.040(5) 0.120(9) 0.124(9) -0.025(8) 0.014(6) 0.001(6)
C44 0.070(6) 0.039(4) 0.046(5) -0.008(4) 0.008(5) -0.003(4)

loop_
_atom_type_symbol
_atom_type_description
_atom_type_scat_dispersion_real
_atom_type_scat_dispersion_imag
_atom_type_scat_source
C C 0.0033 0.0016 'International Tables Vol C Tables 4.2.6.8 and 6.1.1.4'
H H 0.0000 0.0000 'International Tables Vol C Tables 4.2.6.8 and 6.1.1.4'
N N 0.0061 0.0033 'International Tables Vol C Tables 4.2.6.8 and 6.1.1.4'
O O 0.0106 0.0060 'International Tables Vol C Tables 4.2.6.8 and 6.1.1.4'
Ag Ag -0.8971 1.1015 'International Tables Vol C Tables 4.2.6.8 and 6.1.1.4'

loop_
_geom_angle_atom_site_label_1
_geom_angle_atom_site_label_2
_geom_angle_atom_site_label_3
_geom_angle
_geom_angle_site_symmetry_1
_geom_angle_site_symmetry_3
N5 Ag1 N4 110.6(2) 4 .
N5 Ag1 O11 132.2(5) 4 .
N4 Ag1 O11 99.4(7) . .
N5 Ag1 N1 119.5(2) 4 1_565
N4 Ag1 N1 106.6(2) . 1_565
O11 Ag1 N1 84.1(5) . 1_565
N6 Ag2 N3 119.0(2) 1_545 4_544
N6 Ag2 N2 116.3(2) 1_545 .
N3 Ag2 N2 115.8(2) 4_544 .
C2 N1 C1 116.1(6) . .
C2 N1 Ag1 128.4(5) . 1_545
C1 N1 Ag1 113.3(5) . 1_545
C1 N2 C4 117.5(6) . .
C1 N2 Ag2 114.6(5) . .
C4 N2 Ag2 125.1(5) . .
C12 N3 C11 115.6(6) . .
C12 N3 Ag2 124.6(5) . 4
C11 N3 Ag2 119.5(5) . 4
C12 N4 C13 115.1(6) . .
C12 N4 Ag1 115.5(5) . .
C13 N4 Ag1 129.3(5) . .
C21 N5 C24 116.1(6) . .
C21 N5 Ag1 117.3(5) . 4_544
C24 N5 Ag1 125.5(5) . 4_544
C21 N6 C22 115.7(6) . .
C21 N6 Ag2 120.8(5) . 1_565
C22 N6 Ag2 123.5(4) . 1_565
O9 N7 O7 116.8(13) . .
O9 N7 O8 120.4(13) . .
O7 N7 O8 122.7(13) . .
O11 N8 O11' 47.4(13) . .
O11 N8 O12 128(3) . .
O11' N8 O12 104(3) . .
O11 N8 O12' 129(3) . .
O11' N8 O12' 125(3) . .
O12 N8 O12' 26(3) . .
O11 N8 O10 106.0(16) . .
O11' N8 O10 104.5(17) . .
O12 N8 O10 125(3) . .
O12' N8 O10 122(3) . .
O11 N8 O10' 92.2(17) . .
O11' N8 O10' 125.9(17) . .
O12 N8 O10' 130(2) . .
O12' N8 O10' 108(2) . .
O10 N8 O10' 45.8(11) . .
N8 O11 Ag1 119.4(14) . .
C4 O1 C29 120.9(5) . .
H1WB O1W H1WA 91(6) . .
C2 O2 C5 119.2(5) . .
C11 O3 C10 121.4(5) . .
C13 O4 C15 118.3(5) . .
C22 O5 C20 120.6(5) . .
C24 O6 C30 120.1(5) . .
N2 C1 N1 125.4(7) . .
N2 C1 H1A 117.3 . .
N1 C1 H1A 117.3 . .
N1 C2 O2 111.4(6) . .
N1 C2 C3 123.8(6) . .
O2 C2 C3 124.7(6) . .
C2 C3 C4 115.0(6) . .
C2 C3 H3A 122.5 . .
C4 C3 H3A 122.5 . .
N2 C4 O1 112.1(6) . .
N2 C4 C3 122.2(7) . .
O1 C4 C3 125.8(6) . .
C6 C5 C10 119.5(7) . .
C6 C5 O2 123.1(7) . .
C10 C5 O2 117.2(6) . .
C7 C6 C5 120.4(8) . .
C7 C6 H6A 119.8 . .
C5 C6 H6A 119.8 . .
C6 C7 C8 118.8(8) . .
C6 C7 H7A 120.6 . .
C8 C7 H7A 120.6 . .
C9 C8 C7 122.0(8) . .
C9 C8 H8A 119.0 . .
C7 C8 H8A 119.0 . .
C10 C9 C8 117.5(8) . .
C10 C9 H9A 121.2 . .
C8 C9 H9A 121.2 . .
C9 C10 C5 121.7(7) . .
C9 C10 O3 120.6(7) . .
C5 C10 O3 117.3(6) . .
N3 C11 C14 123.6(7) . .
N3 C11 O3 111.1(6) . .
C14 C11 O3 125.2(6) . .
N3 C12 N4 127.0(7) . .
N3 C12 H12A 116.5 . .
N4 C12 H12A 116.5 . .
N4 C13 O4 112.4(6) . .
N4 C13 C14 123.7(6) . .
O4 C13 C14 123.8(6) . .
C11 C14 C13 115.0(6) . .
C11 C14 H14A 122.5 . .
C13 C14 H14A 122.5 . .
C16 C15 C20 120.5(7) . .
C16 C15 O4 121.9(6) . .
C20 C15 O4 117.5(6) . .
C17 C16 C15 119.5(7) . .
C17 C16 H16A 120.2 . .
C15 C16 H16A 120.2 . .
C16 C17 C18 120.4(8) . .
C16 C17 H17A 119.8 . .
C18 C17 H17A 119.8 . .
C19 C18 C17 119.9(8) . .
C19 C18 H18A 120.1 . .
C17 C18 H18A 120.1 . .
C18 C19 C20 119.9(7) . .
C18 C19 H19A 120.0 . .
C20 C19 H19A 120.0 . .
C19 C20 C15 119.7(7) . .
C19 C20 O5 122.5(6) . .
C15 C20 O5 117.0(6) . .
N6 C21 N5 126.2(7) . .
N6 C21 H21A 116.9 . .
N5 C21 H21A 116.9 . .
N6 C22 O5 111.5(6) . .
N6 C22 C23 123.3(6) . .
O5 C22 C23 125.1(6) . .
C24 C23 C22 115.4(6) . .
C24 C23 H23A 122.3 . .
C22 C23 H23A 122.3 . .
N5 C24 O6 112.0(6) . .
N5 C24 C23 123.2(7) . .
O6 C24 C23 124.7(6) . .
C26 C25 C30 120.1(7) . .
C26 C25 H25A 119.9 . .
C30 C25 H25A 119.9 . .
C25 C26 C27 120.2(8) . .
C25 C26 H26A 119.9 . .
C27 C26 H26A 119.9 . .
C28 C27 C26 119.8(7) . .
C28 C27 H27A 120.1 . .
C26 C27 H27A 120.1 . .
C27 C28 C29 120.7(7) . .
C27 C28 H28A 119.7 . .
C29 C28 H28A 119.7 . .
C28 C29 O1 122.9(6) . .
C28 C29 C30 119.6(6) . .
O1 C29 C30 117.1(6) . .
C25 C30 C29 119.6(7) . .
C25 C30 O6 122.4(6) . .
C29 C30 O6 117.8(6) . .
C32 C31 C36 120.0 . .
C32 C31 H31A 120.0 . .
C36 C31 H31A 120.0 . .
C31 C32 C33 120.0 . .
C31 C32 H32A 120.0 . .
C33 C32 H32A 120.0 . .
C34 C33 C32 120.0 . .
C34 C33 H33A 120.0 . .
C32 C33 H33A 120.0 . .
C33 C34 C35 120.0 . .
C33 C34 H34A 120.0 . .
C35 C34 H34A 120.0 . .
C34 C35 C36 120.0 . .
C34 C35 H35A 120.0 . .
C36 C35 H35A 120.0 . .
C35 C36 C31 120.0 . .
C35 C36 H36A 120.0 . .
C31 C36 H36A 120.0 . .
C38 C37 C42 120.0 . .
C38 C37 H37A 120.0 . .
C42 C37 H37A 120.0 . .
C37 C38 C39 120.0 . .
C37 C38 H38A 120.0 . .
C39 C38 H38A 120.0 . .
C40 C39 C38 120.0 . .
C40 C39 H39A 120.0 . .
C38 C39 H39A 120.0 . .
C41 C40 C39 120.0 . .
C41 C40 H40A 120.0 . .
C39 C40 H40A 120.0 . .
C40 C41 C42 120.0 . .
C40 C41 H41A 120.0 . .
C42 C41 H41A 120.0 . .
C41 C42 C37 120.0 . .
C41 C42 H42A 120.0 . .
C37 C42 H42A 120.0 . .
N9 C44 C43 179.4(10) . .

loop_
_geom_bond_atom_site_label_1
_geom_bond_atom_site_label_2
_geom_bond_distance
_geom_bond_site_symmetry_2
Ag1 N5 2.299(5) 4
Ag1 N4 2.344(6) .
Ag1 O11 2.36(2) .
Ag1 N1 2.366(6) 1_565
Ag2 N6 2.254(5) 1_545
Ag2 N3 2.259(6) 4_544
Ag2 N2 2.294(6) .
N1 C2 1.316(9) .
N1 C1 1.328(9) .
N1 Ag1 2.366(6) 1_545
N2 C1 1.314(10) .
N2 C4 1.327(9) .
N3 C12 1.311(10) .
N3 C11 1.328(9) .
N3 Ag2 2.259(6) 4
N4 C12 1.322(10) .
N4 C13 1.323(8) .
N5 C21 1.323(9) .
N5 C24 1.340(8) .
N5 Ag1 2.299(5) 4_544
N6 C21 1.322(9) .
N6 C22 1.346(8) .
N6 Ag2 2.254(5) 1_565
N7 O9 1.176(10) .
N7 O7 1.186(14) .
N7 O8 1.195(13) .
N8 O11 1.173(12) .
N8 O11' 1.197(12) .
N8 O12 1.203(14) .
N8 O12' 1.206(14) .
N8 O10 1.217(13) .
N8 O10' 1.233(12) .
N9 C44 1.160(9) .
O1 C4 1.347(8) .
O1 C29 1.388(8) .
O1W H1WB 1.01(10) .
O1W H1WA 0.84(9) .
O2 C2 1.350(8) .
O2 C5 1.401(8) .
O3 C11 1.358(8) .
O3 C10 1.400(8) .
O4 C13 1.368(8) .
O4 C15 1.399(8) .
O5 C22 1.351(8) .
O5 C20 1.397(8) .
O6 C24 1.344(8) .
O6 C30 1.392(8) .
C1 H1A 0.9300 .
C2 C3 1.377(10) .
C3 C4 1.377(10) .
C3 H3A 0.9300 .
C5 C6 1.366(9) .
C5 C10 1.373(9) .
C6 C7 1.358(11) .
C6 H6A 0.9300 .
C7 C8 1.376(13) .
C7 H7A 0.9300 .
C8 C9 1.376(12) .
C8 H8A 0.9300 .
C9 C10 1.355(10) .
C9 H9A 0.9300 .
C11 C14 1.358(9) .
C12 H12A 0.9300 .
C13 C14 1.372(9) .
C14 H14A 0.9300 .
C15 C16 1.369(9) .
C15 C20 1.382(9) .
C16 C17 1.361(10) .
C16 H16A 0.9300 .
C17 C18 1.391(11) .
C17 H17A 0.9300 .
C18 C19 1.362(11) .
C18 H18A 0.9300 .
C19 C20 1.376(10) .
C19 H19A 0.9300 .
C21 H21A 0.9300 .
C22 C23 1.369(10) .
C23 C24 1.366(9) .
C23 H23A 0.9300 .
C25 C26 1.356(10) .
C25 C30 1.372(9) .
C25 H25A 0.9300 .
C26 C27 1.391(12) .
C26 H26A 0.9300 .
C27 C28 1.350(12) .
C27 H27A 0.9300 .
C28 C29 1.368(10) .
C28 H28A 0.9300 .
C29 C30 1.389(9) .
C31 C32 1.3900 .
C31 C36 1.3900 .
C31 H31A 0.9300 .
C32 C33 1.3900 .
C32 H32A 0.9300 .
C33 C34 1.3900 .
C33 H33A 0.9300 .
C34 C35 1.3900 .
C34 H34A 0.9300 .
C35 C36 1.3900 .
C35 H35A 0.9300 .
C36 H36A 0.9300 .
C37 C38 1.3900 .
C37 C42 1.3900 .
C37 H37A 0.9300 .
C38 C39 1.3900 .
C38 H38A 0.9300 .
C39 C40 1.3900 .
C39 H39A 0.9300 .
C40 C41 1.3900 .
C40 H40A 0.9300 .
C41 C42 1.3900 .
C41 H41A 0.9300 .
C42 H42A 0.9300 .
C43 C44 1.484(12) .

loop_
_geom_torsion_atom_site_label_1
_geom_torsion_atom_site_label_2
_geom_torsion_atom_site_label_3
_geom_torsion_atom_site_label_4
_geom_torsion
_geom_torsion_site_symmetry_1
N6 Ag2 N2 C1 83.6(6) 1_545
N3 Ag2 N2 C1 -129.3(5) 4_544
N6 Ag2 N2 C4 -77.0(7) 1_545
N3 Ag2 N2 C4 70.2(7) 4_544
N5 Ag1 N4 C12 -41.2(6) 4
O11 Ag1 N4 C12 100.9(7) .
N1 Ag1 N4 C12 -172.5(5) 1_565
N5 Ag1 N4 C13 142.5(6) 4
O11 Ag1 N4 C13 -75.4(7) .
N1 Ag1 N4 C13 11.2(7) 1_565
O11' N8 O11 Ag1 -88(3) .
O12 N8 O11 Ag1 -160(2) .
O12' N8 O11 Ag1 167(3) .
O10 N8 O11 Ag1 7(3) .
O10' N8 O11 Ag1 51(2) .
N5 Ag1 O11 N8 22(3) 4
N4 Ag1 O11 N8 -108(2) .
N1 Ag1 O11 N8 146(2) 1_565
C4 N2 C1 N1 1.7(11) .
Ag2 N2 C1 N1 -160.4(6) .
C2 N1 C1 N2 -2.0(11) .
Ag1 N1 C1 N2 162.3(6) 1_545
C1 N1 C2 O2 179.9(6) .
Ag1 N1 C2 O2 18.3(9) 1_545
C1 N1 C2 C3 -0.6(11) .
Ag1 N1 C2 C3 -162.2(5) 1_545
C5 O2 C2 N1 -168.3(6) .
C5 O2 C2 C3 12.2(11) .
N1 C2 C3 C4 3.3(11) .
O2 C2 C3 C4 -177.3(7) .
C1 N2 C4 O1 -179.9(6) .
Ag2 N2 C4 O1 -19.9(9) .
C1 N2 C4 C3 1.4(11) .
Ag2 N2 C4 C3 161.4(5) .
C29 O1 C4 N2 172.4(6) .
C29 O1 C4 C3 -8.9(11) .
C2 C3 C4 N2 -3.6(11) .
C2 C3 C4 O1 177.8(7) .
C2 O2 C5 C6 59.9(10) .
C2 O2 C5 C10 -125.5(7) .
C10 C5 C6 C7 3.2(12) .
O2 C5 C6 C7 177.6(7) .
C5 C6 C7 C8 -2.2(13) .
C6 C7 C8 C9 0.2(14) .
C7 C8 C9 C10 0.8(14) .
C8 C9 C10 C5 0.3(12) .
C8 C9 C10 O3 -173.0(7) .
C6 C5 C10 C9 -2.2(11) .
O2 C5 C10 C9 -177.0(7) .
C6 C5 C10 O3 171.2(7) .
O2 C5 C10 O3 -3.5(9) .
C11 O3 C10 C9 -65.0(9) .
C11 O3 C10 C5 121.5(7) .
C12 N3 C11 C14 0.4(11) .
Ag2 N3 C11 C14 173.6(5) 4
C12 N3 C11 O3 177.4(6) .
Ag2 N3 C11 O3 -9.4(8) 4
C10 O3 C11 N3 161.8(6) .
C10 O3 C11 C14 -21.3(10) .
C11 N3 C12 N4 -0.3(12) .
Ag2 N3 C12 N4 -173.1(6) 4
C13 N4 C12 N3 1.8(12) .
Ag1 N4 C12 N3 -175.0(6) .
C12 N4 C13 O4 179.9(6) .
Ag1 N4 C13 O4 -3.8(9) .
C12 N4 C13 C14 -3.5(11) .
Ag1 N4 C13 C14 172.8(5) .
C15 O4 C13 N4 -151.0(6) .
C15 O4 C13 C14 32.4(9) .
N3 C11 C14 C13 -1.9(10) .
O3 C11 C14 C13 -178.4(6) .
N4 C13 C14 C11 3.5(10) .
O4 C13 C14 C11 179.8(6) .
C13 O4 C15 C16 50.7(9) .
C13 O4 C15 C20 -133.9(7) .
C20 C15 C16 C17 -0.9(11) .
O4 C15 C16 C17 174.4(7) .
C15 C16 C17 C18 1.8(12) .
C16 C17 C18 C19 -3.3(13) .
C17 C18 C19 C20 3.9(12) .
C18 C19 C20 C15 -3.0(11) .
C18 C19 C20 O5 -172.6(7) .
C16 C15 C20 C19 1.6(11) .
O4 C15 C20 C19 -174.0(6) .
C16 C15 C20 O5 171.7(6) .
O4 C15 C20 O5 -3.8(10) .
C22 O5 C20 C19 -59.2(9) .
C22 O5 C20 C15 131.0(7) .
C22 N6 C21 N5 -1.7(11) .
Ag2 N6 C21 N5 179.9(5) 1_565
C24 N5 C21 N6 0.2(11) .
Ag1 N5 C21 N6 168.8(6) 4_544
C21 N6 C22 O5 179.3(6) .
Ag2 N6 C22 O5 -2.4(7) 1_565
C21 N6 C22 C23 1.8(10) .
Ag2 N6 C22 C23 -179.9(5) 1_565
C20 O5 C22 N6 162.7(6) .
C20 O5 C22 C23 -19.9(10) .
N6 C22 C23 C24 -0.5(9) .
O5 C22 C23 C24 -177.6(6) .
C21 N5 C24 O6 -177.0(6) .
Ag1 N5 C24 O6 15.5(8) 4_544
C21 N5 C24 C23 1.2(10) .
Ag1 N5 C24 C23 -166.2(5) 4_544
C30 O6 C24 N5 -165.3(6) .
C30 O6 C24 C23 16.4(10) .
C22 C23 C24 N5 -1.1(10) .
C22 C23 C24 O6 176.9(6) .
C30 C25 C26 C27 0.0(12) .
C25 C26 C27 C28 -0.3(12) .
C26 C27 C28 C29 1.2(12) .
C27 C28 C29 O1 -175.1(6) .
C27 C28 C29 C30 -1.8(10) .
C4 O1 C29 C28 -61.0(9) .
C4 O1 C29 C30 125.6(7) .
C26 C25 C30 C29 -0.6(10) .
C26 C25 C30 O6 174.3(7) .
C28 C29 C30 C25 1.5(10) .
O1 C29 C30 C25 175.1(6) .
C28 C29 C30 O6 -173.7(6) .
O1 C29 C30 O6 0.0(9) .
C24 O6 C30 C25 64.1(9) .
C24 O6 C30 C29 -120.9(7) .
C36 C31 C32 C33 0.0 .
C31 C32 C33 C34 0.0 .
C32 C33 C34 C35 0.0 .
C33 C34 C35 C36 0.0 .
C34 C35 C36 C31 0.0 .
C32 C31 C36 C35 0.0 .
C42 C37 C38 C39 0.0 .
C37 C38 C39 C40 0.0 .
C38 C39 C40 C41 0.0 .
C39 C40 C41 C42 0.0 .
C40 C41 C42 C37 0.0 .
C38 C37 C42 C41 0.0 .
